data_4035137
loop_
_publ_author_name
'Chai, Yonghai'
'Zhou, JinJin'
'Wu, Yanbin'
'Feng, Yingle'
'Wang, Panru'
'Chen, Yange'
'Wang, Xinying'
'Zhao, Beibei'
'Zhang, Qi'

_publ_section_title
;
 Organo-Catalyzed Regio- and Geometry-Specific Construction of
 \b-Hydroxyl-\a-vinyl Carboxylic Esters: Substrate Scope, Mechanistic
 Insights, and Applications.
;
_journal_issue 17
_journal_name_full 'The Journal of organic chemistry'
_journal_page_first 10476
_journal_page_last 10486
_journal_paper_doi 10.1021/acs.joc.8b01510
_journal_volume 83
_journal_year 2018
_chemical_formula_sum 'C19 H19 Cl O3'
_chemical_formula_weight 330.79
_space_group_crystal_system monoclinic
_space_group_IT_number 14
_space_group_name_Hall '-P 2yn'
_space_group_name_H-M_alt 'P 1 21/n 1'
_atom_sites_solution_hydrogens geom
_audit_creation_method SHELXL-2014/7
_cell_angle_alpha 90
_cell_angle_beta 104.598(3)
_cell_angle_gamma 90
_cell_formula_units_Z 4
_cell_length_a 14.5703(4)
_cell_length_b 8.1574(3)
_cell_length_c 14.7938(5)
_cell_measurement_reflns_used 4759
_cell_measurement_temperature 296(2)
_cell_measurement_theta_max 72.16
_cell_measurement_theta_min 4.95
_cell_volume 1701.57(10)
_computing_structure_refinement 'SHELXL-2014/7 (Sheldrick, 2014)'
_diffrn_ambient_temperature 296(2)
_diffrn_measured_fraction_theta_full 1.000
_diffrn_measured_fraction_theta_max 1.000
_diffrn_measurement_device_type 'Xcalibur, Eos, Gemini'
_diffrn_radiation_type CuK\a
_diffrn_radiation_wavelength 1.54178
_diffrn_reflns_av_R_equivalents 0.0326
_diffrn_reflns_av_unetI/netI 0.0210
_diffrn_reflns_Laue_measured_fraction_full 1.000
_diffrn_reflns_Laue_measured_fraction_max 1.000
_diffrn_reflns_limit_h_max 17
_diffrn_reflns_limit_h_min -17
_diffrn_reflns_limit_k_max 9
_diffrn_reflns_limit_k_min -9
_diffrn_reflns_limit_l_max 17
_diffrn_reflns_limit_l_min -17
_diffrn_reflns_number 15606
_diffrn_reflns_point_group_measured_fraction_full 1.000
_diffrn_reflns_point_group_measured_fraction_max 1.000
_diffrn_reflns_theta_full 67.493
_diffrn_reflns_theta_max 67.493
_diffrn_reflns_theta_min 3.805
_exptl_absorpt_coefficient_mu 2.086
_exptl_absorpt_correction_type multi-scan
_exptl_absorpt_process_details
;
CrysAlisPro, Agilent Technologies,
Version 1.171.36.32 (release 02-08-2013 CrysAlis171 .NET)
(compiled Aug  2 2013,16:46:58)
Empirical absorption correction using spherical harmonics,
 implemented in SCALE3 ABSPACK scaling algorithm.
;
_exptl_crystal_colour colorless
_exptl_crystal_density_diffrn 1.291
_exptl_crystal_description prism
_exptl_crystal_F_000 696
_exptl_crystal_size_max 0.150
_exptl_crystal_size_mid 0.130
_exptl_crystal_size_min 0.120
_exptl_transmission_factor_max 1.00000
_exptl_transmission_factor_min 0.19397
_refine_diff_density_max 0.274
_refine_diff_density_min -0.540
_refine_diff_density_rms 0.040
_refine_ls_extinction_method none
_refine_ls_goodness_of_fit_ref 1.060
_refine_ls_hydrogen_treatment constr
_refine_ls_matrix_type full
_refine_ls_number_parameters 210
_refine_ls_number_reflns 3065
_refine_ls_number_restraints 0
_refine_ls_restrained_S_all 1.060
_refine_ls_R_factor_all 0.0602
_refine_ls_R_factor_gt 0.0489
_refine_ls_shift/su_max 0.000
_refine_ls_shift/su_mean 0.000
_refine_ls_structure_factor_coef Fsqd
_refine_ls_weighting_details 'w=1/[\s^2^(Fo^2^)+(0.0609P)^2^+0.6047P] where P=(Fo^2^+2Fc^2^)/3'
_refine_ls_weighting_scheme calc
_refine_ls_wR_factor_gt 0.1260
_refine_ls_wR_factor_ref 0.1371
_reflns_Friedel_coverage 0.000
_reflns_number_gt 2462
_reflns_number_total 3065
_reflns_threshold_expression 'I > 2\s(I)'
_cod_data_source_file jo8b01510_si_002.cif
_cod_data_source_block 2
_cod_original_sg_symbol_H-M 'P 21/n'
_cod_database_code 4035137
_shelx_shelxl_version_number 2014/7
_shelx_space_group_comment
;
The symmetry employed for this shelxl refinement is uniquely defined
by the following loop, which should always be used as a source of
symmetry information in preference to the above space-group names.
They are only intended as comments.
;
_shelx_estimated_absorpt_t_min 0.745
_shelx_estimated_absorpt_t_max 0.788

loop_
_space_group_symop_operation_xyz
'x, y, z'
'-x+1/2, y+1/2, -z+1/2'
'-x, -y, -z'
'x-1/2, -y-1/2, z-1/2'

loop_
_atom_site_label
_atom_site_type_symbol
_atom_site_fract_x
_atom_site_fract_y
_atom_site_fract_z
_atom_site_U_iso_or_equiv
_atom_site_adp_type
_atom_site_occupancy
_atom_site_site_symmetry_order
_atom_site_calc_flag
_atom_site_refinement_flags_posn
_atom_site_refinement_flags_adp
Cl1 Cl 0.89221(5) 0.10418(13) 0.01339(7) 0.1140(4) Uani 1 1 d . .
O1 O 0.59905(10) -0.04952(19) -0.08371(10) 0.0578(4) Uani 1 1 d . .
H1 H 0.5794 -0.0955 -0.0430 0.087 Uiso 1 1 calc R U
O2 O 0.57994(10) 0.40208(18) -0.08934(10) 0.0568(4) Uani 1 1 d . .
O3 O 0.48250(9) 0.2335(2) -0.03993(11) 0.0607(4) Uani 1 1 d . .
C1 C 0.65152(13) 0.1939(2) 0.01525(13) 0.0460(4) Uani 1 1 d . .
H1A H 0.7030 0.2745 0.0265 0.055 Uiso 1 1 calc R U
C2 C 0.63826(13) 0.1383(2) 0.10812(13) 0.0470(5) Uani 1 1 d . .
H2 H 0.5923 0.0593 0.1082 0.056 Uiso 1 1 calc R U
C3 C 0.68741(13) 0.1942(3) 0.18885(14) 0.0498(5) Uani 1 1 d . .
H3 H 0.7339 0.2718 0.1877 0.060 Uiso 1 1 calc R U
C4 C 0.67598(14) 0.1458(3) 0.28116(13) 0.0491(5) Uani 1 1 d . .
C5 C 0.59606(16) 0.0646(3) 0.29234(15) 0.0653(6) Uani 1 1 d . .
H5 H 0.5471 0.0414 0.2401 0.078 Uiso 1 1 calc R U
C6 C 0.5877(2) 0.0177(4) 0.37939(17) 0.0796(8) Uani 1 1 d . .
H6 H 0.5334 -0.0365 0.3854 0.095 Uiso 1 1 calc R U
C7 C 0.6596(2) 0.0507(3) 0.45750(17) 0.0763(7) Uani 1 1 d . .
H7 H 0.6545 0.0174 0.5162 0.092 Uiso 1 1 calc R U
C8 C 0.7383(2) 0.1327(3) 0.44819(16) 0.0723(7) Uani 1 1 d . .
H8 H 0.7866 0.1566 0.5009 0.087 Uiso 1 1 calc R U
C9 C 0.74693(17) 0.1806(3) 0.36100(15) 0.0605(6) Uani 1 1 d . .
H9 H 0.8009 0.2368 0.3558 0.073 Uiso 1 1 calc R U
C10 C 0.67837(13) 0.0484(2) -0.04158(14) 0.0471(4) Uani 1 1 d . .
H10 H 0.7245 -0.0208 0.0015 0.057 Uiso 1 1 calc R U
C11 C 0.72323(16) 0.1080(3) -0.11698(15) 0.0547(5) Uani 1 1 d . .
C12 C 0.82013(19) 0.1376(3) -0.0982(2) 0.0760(7) Uani 1 1 d . .
C13 C 0.8616(3) 0.1939(4) -0.1663(4) 0.1130(14) Uani 1 1 d . .
H13 H 0.9266 0.2125 -0.1522 0.136 Uiso 1 1 calc R U
C14 C 0.8077(4) 0.2220(4) -0.2537(4) 0.1282(18) Uani 1 1 d . .
H14 H 0.8358 0.2593 -0.2997 0.154 Uiso 1 1 calc R U
C15 C 0.7110(4) 0.1954(4) -0.2750(2) 0.1094(13) Uani 1 1 d . .
H15 H 0.6739 0.2163 -0.3349 0.131 Uiso 1 1 calc R U
C16 C 0.6693(2) 0.1371(3) -0.20649(17) 0.0736(7) Uani 1 1 d . .
H16 H 0.6043 0.1175 -0.2211 0.088 Uiso 1 1 calc R U
C17 C 0.56178(13) 0.2755(2) -0.04049(13) 0.0464(5) Uani 1 1 d . .
C18 C 0.49906(17) 0.4953(3) -0.14402(16) 0.0662(6) Uani 1 1 d . .
H18A H 0.5173 0.6091 -0.1472 0.079 Uiso 1 1 calc R U
H18B H 0.4476 0.4911 -0.1133 0.079 Uiso 1 1 calc R U
C19 C 0.4658(2) 0.4284(4) -0.24013(18) 0.0831(8) Uani 1 1 d . .
H19A H 0.5172 0.4294 -0.2700 0.125 Uiso 1 1 calc R U
H19B H 0.4148 0.4946 -0.2753 0.125 Uiso 1 1 calc R U
H19C H 0.4441 0.3179 -0.2372 0.125 Uiso 1 1 calc R U

loop_
_atom_site_aniso_label
_atom_site_aniso_U_11
_atom_site_aniso_U_22
_atom_site_aniso_U_33
_atom_site_aniso_U_23
_atom_site_aniso_U_13
_atom_site_aniso_U_12
Cl1 0.0522(4) 0.1277(7) 0.1553(9) -0.0107(6) 0.0138(4) 0.0042(4)
O1 0.0632(9) 0.0594(9) 0.0562(9) -0.0106(7) 0.0248(7) -0.0141(7)
O2 0.0580(8) 0.0524(8) 0.0604(9) 0.0063(7) 0.0154(7) -0.0003(7)
O3 0.0456(8) 0.0702(10) 0.0668(9) 0.0095(8) 0.0149(7) -0.0003(7)
C1 0.0430(9) 0.0505(11) 0.0452(10) -0.0027(8) 0.0126(8) -0.0052(8)
C2 0.0443(9) 0.0510(11) 0.0460(11) -0.0025(9) 0.0120(8) -0.0031(8)
C3 0.0442(10) 0.0524(12) 0.0504(11) -0.0009(9) 0.0077(8) -0.0023(9)
C4 0.0492(10) 0.0500(11) 0.0452(11) -0.0037(9) 0.0065(8) 0.0048(9)
C5 0.0587(12) 0.0864(17) 0.0484(12) -0.0003(11) 0.0091(10) -0.0087(12)
C6 0.0811(16) 0.100(2) 0.0605(15) 0.0032(14) 0.0227(13) -0.0127(15)
C7 0.108(2) 0.0725(16) 0.0474(13) 0.0030(11) 0.0175(13) 0.0051(15)
C8 0.0896(18) 0.0668(15) 0.0478(13) -0.0064(11) -0.0061(12) 0.0039(13)
C9 0.0640(13) 0.0596(14) 0.0507(12) -0.0070(10) 0.0013(10) -0.0013(10)
C10 0.0461(10) 0.0476(11) 0.0495(11) 0.0021(9) 0.0155(8) 0.0014(8)
C11 0.0649(12) 0.0449(11) 0.0640(13) -0.0032(9) 0.0341(11) 0.0021(9)
C12 0.0750(15) 0.0590(15) 0.112(2) -0.0091(14) 0.0560(15) -0.0008(12)
C13 0.123(3) 0.075(2) 0.184(4) -0.008(2) 0.118(3) -0.0120(19)
C14 0.213(5) 0.067(2) 0.163(4) 0.010(2) 0.154(4) 0.003(2)
C15 0.199(4) 0.072(2) 0.083(2) 0.0122(15) 0.083(3) 0.019(2)
C16 0.108(2) 0.0623(15) 0.0597(14) 0.0018(11) 0.0390(14) 0.0037(14)
C17 0.0505(10) 0.0463(11) 0.0439(10) -0.0054(8) 0.0145(8) -0.0020(9)
C18 0.0743(15) 0.0548(14) 0.0661(14) 0.0078(11) 0.0115(11) 0.0084(11)
C19 0.0901(18) 0.087(2) 0.0657(16) 0.0061(14) 0.0064(13) 0.0126(15)

loop_
_atom_type_symbol
_atom_type_description
_atom_type_scat_dispersion_real
_atom_type_scat_dispersion_imag
_atom_type_scat_source
C C 0.0181 0.0091 'International Tables Vol C Tables 4.2.6.8 and 6.1.1.4'
H H 0.0000 0.0000 'International Tables Vol C Tables 4.2.6.8 and 6.1.1.4'
O O 0.0492 0.0322 'International Tables Vol C Tables 4.2.6.8 and 6.1.1.4'
Cl Cl 0.3639 0.7018 'International Tables Vol C Tables 4.2.6.8 and 6.1.1.4'

loop_
_geom_angle_atom_site_label_1
_geom_angle_atom_site_label_2
_geom_angle_atom_site_label_3
_geom_angle
C10 O1 H1 109.5
C17 O2 C18 117.57(16)
C2 C1 C17 109.75(15)
C2 C1 C10 111.71(16)
C17 C1 C10 109.91(15)
C2 C1 H1A 108.5
C17 C1 H1A 108.5
C10 C1 H1A 108.5
C3 C2 C1 124.12(18)
C3 C2 H2 117.9
C1 C2 H2 117.9
C2 C3 C4 126.09(19)
C2 C3 H3 117.0
C4 C3 H3 117.0
C5 C4 C9 117.7(2)
C5 C4 C3 122.31(18)
C9 C4 C3 120.0(2)
C6 C5 C4 121.3(2)
C6 C5 H5 119.3
C4 C5 H5 119.3
C7 C6 C5 120.1(3)
C7 C6 H6 119.9
C5 C6 H6 119.9
C8 C7 C6 119.5(2)
C8 C7 H7 120.2
C6 C7 H7 120.2
C7 C8 C9 120.6(2)
C7 C8 H8 119.7
C9 C8 H8 119.7
C8 C9 C4 120.8(2)
C8 C9 H9 119.6
C4 C9 H9 119.6
O1 C10 C11 108.34(16)
O1 C10 C1 112.28(15)
C11 C10 C1 111.54(16)
O1 C10 H10 108.2
C11 C10 H10 108.2
C1 C10 H10 108.2
C16 C11 C12 117.8(2)
C16 C11 C10 121.1(2)
C12 C11 C10 121.1(2)
C13 C12 C11 121.5(3)
C13 C12 Cl1 118.4(3)
C11 C12 Cl1 120.14(19)
C14 C13 C12 120.0(4)
C14 C13 H13 120.0
C12 C13 H13 120.0
C13 C14 C15 120.3(3)
C13 C14 H14 119.8
C15 C14 H14 119.8
C14 C15 C16 119.7(4)
C14 C15 H15 120.1
C16 C15 H15 120.1
C11 C16 C15 120.7(3)
C11 C16 H16 119.7
C15 C16 H16 119.7
O3 C17 O2 123.23(18)
O3 C17 C1 124.66(18)
O2 C17 C1 112.09(16)
O2 C18 C19 111.2(2)
O2 C18 H18A 109.4
C19 C18 H18A 109.4
O2 C18 H18B 109.4
C19 C18 H18B 109.4
H18A C18 H18B 108.0
C18 C19 H19A 109.5
C18 C19 H19B 109.5
H19A C19 H19B 109.5
C18 C19 H19C 109.5
H19A C19 H19C 109.5
H19B C19 H19C 109.5

loop_
_geom_bond_atom_site_label_1
_geom_bond_atom_site_label_2
_geom_bond_distance
Cl1 C12 1.740(3)
O1 C10 1.414(2)
O1 H1 0.8200
O2 C17 1.325(2)
O2 C18 1.463(3)
O3 C17 1.207(2)
C1 C2 1.505(3)
C1 C17 1.513(3)
C1 C10 1.561(3)
C1 H1A 0.9800
C2 C3 1.310(3)
C2 H2 0.9300
C3 C4 1.471(3)
C3 H3 0.9300
C4 C5 1.385(3)
C4 C9 1.389(3)
C5 C6 1.378(3)
C5 H5 0.9300
C6 C7 1.377(4)
C6 H6 0.9300
C7 C8 1.365(4)
C7 H7 0.9300
C8 C9 1.383(3)
C8 H8 0.9300
C9 H9 0.9300
C10 C11 1.508(3)
C10 H10 0.9800
C11 C16 1.380(3)
C11 C12 1.390(3)
C12 C13 1.377(4)
C13 C14 1.353(6)
C13 H13 0.9300
C14 C15 1.381(6)
C14 H14 0.9300
C15 C16 1.391(4)
C15 H15 0.9300
C16 H16 0.9300
C18 C19 1.486(3)
C18 H18A 0.9700
C18 H18B 0.9700
C19 H19A 0.9600
C19 H19B 0.9600
C19 H19C 0.9600
